data_7030730
loop_
_publ_author_name
'Welch, Gregory C.'
'Prieto, Roberto'
'Dureen, Meghan A.'
'Lough, Alan J.'
'Labeodan, Oijsamola A.'
'H\"oltrichter-R\"ossmann, Thorsten'
'Stephan, Douglas W.'

_publ_section_title
;
 Reactions of phosphines with electron deficient boranes
;
_journal_coden_ASTM DTARAF
_journal_issue 9
_journal_name_full 'Dalton Transactions'
_journal_page_first 1559
_journal_page_last 1570
_journal_paper_doi 10.1039/b814486a
_journal_year 2009
_chemical_formula_sum 'C30 H27 B F15 P'
_chemical_formula_weight 714.30
_space_group_IT_number 14
_symmetry_cell_setting monoclinic
_symmetry_space_group_name_Hall '-P 2ybc'
_symmetry_space_group_name_H-M 'P 1 21/c 1'
_atom_sites_solution_hydrogens geom
_atom_sites_solution_primary direct
_atom_sites_solution_secondary difmap
_audit_creation_method SHELXL-97
_cell_angle_alpha 90.00
_cell_angle_beta 100.781(2)
_cell_angle_gamma 90.00
_cell_formula_units_Z 4
_cell_length_a 9.2247(16)
_cell_length_b 16.029(3)
_cell_length_c 21.638(4)
_cell_measurement_temperature 296(2)
_cell_measurement_theta_max 25.0
_cell_measurement_theta_min 2.0
_cell_volume 3143.0(10)
_computing_cell_refinement 'Bruker XSCANS'
_computing_data_collection 'Bruker XSCANS'
_computing_data_reduction 'Bruker SHELXTL'
_computing_molecular_graphics 'Bruker SHELXTL'
_computing_publication_material 'Bruker SHELXTL'
_computing_structure_refinement 'SHELXL-97 (Sheldrick, 1997)'
_computing_structure_solution 'SHELXS-97 (Sheldrick, 1990)'
_diffrn_ambient_temperature 296(2)
_diffrn_measured_fraction_theta_full 0.999
_diffrn_measured_fraction_theta_max 0.999
_diffrn_radiation_monochromator graphite
_diffrn_radiation_source 'fine-focus sealed tube'
_diffrn_radiation_type MoK\a
_diffrn_radiation_wavelength 0.71073
_diffrn_reflns_av_R_equivalents 0.0287
_diffrn_reflns_av_sigmaI/netI 0.0213
_diffrn_reflns_limit_h_max 10
_diffrn_reflns_limit_h_min -10
_diffrn_reflns_limit_k_max 19
_diffrn_reflns_limit_k_min -19
_diffrn_reflns_limit_l_max 25
_diffrn_reflns_limit_l_min -25
_diffrn_reflns_number 29420
_diffrn_reflns_theta_full 25.00
_diffrn_reflns_theta_max 25.00
_diffrn_reflns_theta_min 1.92
_exptl_absorpt_coefficient_mu 0.197
_exptl_absorpt_correction_type none
_exptl_crystal_colour colorless
_exptl_crystal_density_diffrn 1.510
_exptl_crystal_density_method 'not measured'
_exptl_crystal_description blocks
_exptl_crystal_F_000 1448
_exptl_crystal_size_max 0.60
_exptl_crystal_size_mid 0.30
_exptl_crystal_size_min 0.30
_refine_diff_density_max 0.663
_refine_diff_density_min -0.311
_refine_diff_density_rms 0.047
_refine_ls_extinction_method none
_refine_ls_goodness_of_fit_ref 1.032
_refine_ls_hydrogen_treatment constr
_refine_ls_matrix_type full
_refine_ls_number_parameters 424
_refine_ls_number_reflns 5502
_refine_ls_number_restraints 0
_refine_ls_restrained_S_all 1.032
_refine_ls_R_factor_all 0.0766
_refine_ls_R_factor_gt 0.0557
_refine_ls_shift/su_max 0.000
_refine_ls_shift/su_mean 0.000
_refine_ls_structure_factor_coef Fsqd
_refine_ls_weighting_details 'calc w=1/[\s^2^(Fo^2^)+(0.0838P)^2^+1.4688P] where P=(Fo^2^+2Fc^2^)/3'
_refine_ls_weighting_scheme calc
_refine_ls_wR_factor_gt 0.1483
_refine_ls_wR_factor_ref 0.1678
_reflns_number_gt 3934
_reflns_number_total 5502
_reflns_threshold_expression >2sigma(I)
_cod_duplicate_entry 7000572
_cod_data_source_file b814486a.txt
_cod_data_source_block nBu3P-C6F4-BF(C6F5)2
_cod_original_cell_volume 3143.0(9)
_cod_original_sg_symbol_H-M P2(1)/c
_cod_database_code 7030730

loop_
_symmetry_equiv_pos_as_xyz
'x, y, z'
'-x, y+1/2, -z+1/2'
'-x, -y, -z'
'x, -y-1/2, z-1/2'

loop_
_atom_site_label
_atom_site_type_symbol
_atom_site_fract_x
_atom_site_fract_y
_atom_site_fract_z
_atom_site_U_iso_or_equiv
_atom_site_adp_type
_atom_site_occupancy
_atom_site_symmetry_multiplicity
_atom_site_calc_flag
_atom_site_refinement_flags
P1 P 0.45710(8) 0.37009(5) 0.16143(4) 0.0634(3) Uani 1 1 d .
B1 B 1.0226(3) 0.6036(2) 0.21570(16) 0.0573(8) Uani 1 1 d .
F1 F 1.14782(18) 0.56737(11) 0.19753(9) 0.0730(5) Uani 1 1 d .
F2 F 1.1842(2) 0.76104(13) 0.24232(10) 0.0928(7) Uani 1 1 d .
F3 F 1.1568(3) 0.89855(14) 0.17281(13) 0.1116(8) Uani 1 1 d .
F4 F 0.9656(3) 0.90411(15) 0.06182(12) 0.1153(8) Uani 1 1 d .
F5 F 0.7896(3) 0.76978(19) 0.02481(11) 0.1297(9) Uani 1 1 d .
F6 F 0.8043(3) 0.63547(15) 0.09513(10) 0.1083(8) Uani 1 1 d .
F7 F 0.9330(2) 0.74555(11) 0.29638(9) 0.0744(5) Uani 1 1 d .
F8 F 1.0050(3) 0.75665(16) 0.42009(11) 0.1100(8) Uani 1 1 d .
F9 F 1.1837(3) 0.6415(2) 0.48720(11) 0.1469(12) Uani 1 1 d .
F10 F 1.2743(3) 0.5074(2) 0.42711(13) 0.1354(10) Uani 1 1 d .
F11 F 1.1842(3) 0.48745(14) 0.30464(12) 0.1052(7) Uani 1 1 d .
F12 F 0.72808(19) 0.63599(11) 0.24046(10) 0.0833(6) Uani 1 1 d .
F13 F 0.49579(19) 0.53884(12) 0.21988(11) 0.0866(6) Uani 1 1 d .
F14 F 0.7694(2) 0.33907(11) 0.12985(11) 0.0849(6) Uani 1 1 d .
F15 F 1.0002(2) 0.43276(12) 0.15380(12) 0.0919(7) Uani 1 1 d .
C1 C 0.9926(3) 0.69028(19) 0.17406(14) 0.0603(7) Uani 1 1 d .
C2 C 1.0801(4) 0.7607(2) 0.18913(16) 0.0678(8) Uani 1 1 d .
C3 C 1.0720(4) 0.8318(2) 0.15373(18) 0.0775(9) Uani 1 1 d .
C4 C 0.9743(4) 0.8353(2) 0.09803(18) 0.0811(10) Uani 1 1 d .
C5 C 0.8870(4) 0.7684(3) 0.07957(16) 0.0825(10) Uani 1 1 d .
C6 C 0.8972(4) 0.6987(2) 0.11768(15) 0.0722(8) Uani 1 1 d .
C7 C 1.0585(3) 0.61728(18) 0.29273(14) 0.0602(7) Uani 1 1 d .
C8 C 1.0162(3) 0.6829(2) 0.32667(15) 0.0636(8) Uani 1 1 d .
C9 C 1.0527(4) 0.6912(3) 0.39072(17) 0.0804(10) Uani 1 1 d .
C10 C 1.1422(5) 0.6322(3) 0.42493(18) 0.0951(13) Uani 1 1 d .
C11 C 1.1863(4) 0.5653(3) 0.3942(2) 0.0935(12) Uani 1 1 d .
C12 C 1.1423(4) 0.5579(2) 0.33059(17) 0.0756(9) Uani 1 1 d .
C13 C 0.8792(3) 0.53962(17) 0.20060(13) 0.0547(7) Uani 1 1 d .
C14 C 0.7439(3) 0.56029(17) 0.21522(14) 0.0581(7) Uani 1 1 d .
C15 C 0.6218(3) 0.51077(18) 0.20410(14) 0.0585(7) Uani 1 1 d .
C16 C 0.6226(3) 0.43292(17) 0.17601(13) 0.0550(7) Uani 1 1 d .
C17 C 0.7569(3) 0.41154(17) 0.16014(14) 0.0588(7) Uani 1 1 d .
C18 C 0.8788(3) 0.46224(18) 0.17253(14) 0.0594(7) Uani 1 1 d .
C19 C 0.3846(4) 0.3609(2) 0.23214(18) 0.0796(10) Uani 1 1 d .
H19A H 0.3592 0.4162 0.2450 0.096 Uiso 1 1 calc R
H19B H 0.2944 0.3284 0.2233 0.096 Uiso 1 1 calc R
C20 C 0.4876(5) 0.3212(3) 0.28544(19) 0.0998(12) Uani 1 1 d .
H20A H 0.5793 0.3524 0.2934 0.120 Uiso 1 1 calc R
H20B H 0.5100 0.2650 0.2733 0.120 Uiso 1 1 calc R
C21 C 0.4262(6) 0.3170(4) 0.3456(2) 0.1234(17) Uani 1 1 d .
H21A H 0.4063 0.3732 0.3584 0.148 Uiso 1 1 calc R
H21B H 0.3332 0.2870 0.3374 0.148 Uiso 1 1 calc R
C22 C 0.5260(9) 0.2759(6) 0.3975(3) 0.202(4) Uani 1 1 d .
H22A H 0.4814 0.2752 0.4342 0.303 Uiso 1 1 calc R
H22B H 0.6176 0.3059 0.4065 0.303 Uiso 1 1 calc R
H22C H 0.5442 0.2197 0.3857 0.303 Uiso 1 1 calc R
C23 C 0.4986(4) 0.2686(2) 0.13368(16) 0.0709(8) Uani 1 1 d .
H23A H 0.5299 0.2751 0.0936 0.085 Uiso 1 1 calc R
H23B H 0.5810 0.2453 0.1631 0.085 Uiso 1 1 calc R
C24 C 0.3713(4) 0.2069(2) 0.12552(16) 0.0726(9) Uani 1 1 d .
H24A H 0.3367 0.2015 0.1650 0.087 Uiso 1 1 calc R
H24B H 0.2904 0.2281 0.0943 0.087 Uiso 1 1 calc R
C25 C 0.4164(5) 0.1224(2) 0.1053(2) 0.0941(12) Uani 1 1 d .
H25A H 0.4974 0.1015 0.1366 0.113 Uiso 1 1 calc R
H25B H 0.4518 0.1282 0.0660 0.113 Uiso 1 1 calc R
C26 C 0.2913(6) 0.0593(3) 0.0964(2) 0.1165(15) Uani 1 1 d .
H26A H 0.3262 0.0067 0.0839 0.175 Uiso 1 1 calc R
H26B H 0.2119 0.0788 0.0644 0.175 Uiso 1 1 calc R
H26C H 0.2566 0.0526 0.1353 0.175 Uiso 1 1 calc R
C27 C 0.3190(4) 0.4239(3) 0.1061(2) 0.1009(13) Uani 1 1 d .
H27A H 0.2390 0.3850 0.0923 0.121 Uiso 1 1 calc R
H27B H 0.2798 0.4682 0.1287 0.121 Uiso 1 1 calc R
C28 C 0.3577(6) 0.4592(5) 0.0521(3) 0.159(3) Uani 1 1 d .
H28A H 0.3848 0.4146 0.0262 0.191 Uiso 1 1 calc R
H28B H 0.4443 0.4939 0.0650 0.191 Uiso 1 1 calc R
C29 C 0.2364(8) 0.5125(4) 0.0115(3) 0.152(2) Uani 1 1 d .
H29A H 0.2599 0.5162 -0.0303 0.182 Uiso 1 1 calc R
H29B H 0.1444 0.4820 0.0074 0.182 Uiso 1 1 calc R
C30 C 0.2101(12) 0.5943(5) 0.0307(4) 0.217(4) Uani 1 1 d .
H30A H 0.1298 0.6184 0.0016 0.326 Uiso 1 1 calc R
H30B H 0.2972 0.6275 0.0319 0.326 Uiso 1 1 calc R
H30C H 0.1855 0.5927 0.0719 0.326 Uiso 1 1 calc R

loop_
_atom_site_aniso_label
_atom_site_aniso_U_11
_atom_site_aniso_U_22
_atom_site_aniso_U_33
_atom_site_aniso_U_23
_atom_site_aniso_U_13
_atom_site_aniso_U_12
P1 0.0515(4) 0.0624(5) 0.0761(5) -0.0011(4) 0.0115(4) -0.0093(3)
B1 0.0475(17) 0.0570(19) 0.069(2) -0.0069(15) 0.0160(15) -0.0019(14)
F1 0.0519(9) 0.0763(11) 0.0944(13) -0.0099(9) 0.0232(9) -0.0010(8)
F2 0.0749(12) 0.0976(15) 0.0978(15) 0.0169(11) -0.0045(11) -0.0348(11)
F3 0.1119(17) 0.0805(14) 0.142(2) 0.0197(14) 0.0231(15) -0.0300(13)
F4 0.132(2) 0.1007(16) 0.1215(19) 0.0482(15) 0.0451(15) 0.0208(15)
F5 0.145(2) 0.153(2) 0.0800(15) 0.0321(15) -0.0085(15) -0.0021(18)
F6 0.1312(19) 0.1052(16) 0.0749(13) 0.0001(11) -0.0154(13) -0.0321(14)
F7 0.0682(11) 0.0663(11) 0.0911(13) -0.0115(9) 0.0209(9) -0.0016(9)
F8 0.1106(17) 0.135(2) 0.0937(15) -0.0455(14) 0.0427(13) -0.0435(15)
F9 0.142(2) 0.227(3) 0.0651(14) 0.0091(17) 0.0015(14) -0.057(2)
F10 0.1092(18) 0.161(2) 0.124(2) 0.0685(18) -0.0105(16) -0.0018(17)
F11 0.1053(16) 0.0810(14) 0.1275(19) 0.0193(13) 0.0169(14) 0.0255(12)
F12 0.0596(10) 0.0739(12) 0.1203(16) -0.0406(11) 0.0274(10) -0.0072(9)
F13 0.0525(10) 0.0873(13) 0.1265(16) -0.0391(12) 0.0333(10) -0.0061(9)
F14 0.0679(11) 0.0588(10) 0.1343(17) -0.0270(11) 0.0353(11) -0.0043(8)
F15 0.0583(10) 0.0715(12) 0.1554(19) -0.0314(12) 0.0445(12) -0.0038(9)
C1 0.0545(16) 0.0666(18) 0.0623(18) -0.0026(14) 0.0169(14) -0.0018(14)
C2 0.0601(18) 0.070(2) 0.075(2) 0.0071(16) 0.0169(16) -0.0077(15)
C3 0.072(2) 0.072(2) 0.092(3) 0.0106(18) 0.0233(19) -0.0054(17)
C4 0.086(2) 0.075(2) 0.090(3) 0.022(2) 0.038(2) 0.012(2)
C5 0.084(2) 0.105(3) 0.058(2) 0.0102(19) 0.0110(17) 0.010(2)
C6 0.076(2) 0.077(2) 0.0638(19) -0.0038(17) 0.0134(16) -0.0061(17)
C7 0.0482(15) 0.0617(18) 0.0699(18) 0.0043(14) 0.0092(13) -0.0095(13)
C8 0.0522(16) 0.0667(19) 0.073(2) -0.0029(15) 0.0145(14) -0.0137(14)
C9 0.072(2) 0.099(3) 0.075(2) -0.018(2) 0.0246(18) -0.034(2)
C10 0.083(3) 0.136(4) 0.064(2) 0.008(3) 0.006(2) -0.037(3)
C11 0.074(2) 0.116(3) 0.085(3) 0.036(3) -0.001(2) -0.015(2)
C12 0.0634(19) 0.075(2) 0.087(2) 0.0113(18) 0.0108(17) -0.0040(16)
C13 0.0484(15) 0.0566(16) 0.0598(16) -0.0014(13) 0.0119(12) 0.0001(12)
C14 0.0517(16) 0.0569(16) 0.0666(18) -0.0136(14) 0.0128(13) 0.0003(13)
C15 0.0464(15) 0.0659(18) 0.0660(18) -0.0087(14) 0.0172(13) 0.0006(13)
C16 0.0484(15) 0.0531(16) 0.0638(17) -0.0003(13) 0.0110(12) -0.0019(12)
C17 0.0553(16) 0.0468(15) 0.0760(19) -0.0046(14) 0.0165(14) 0.0019(12)
C18 0.0481(16) 0.0547(16) 0.078(2) -0.0010(14) 0.0196(14) 0.0037(13)
C19 0.065(2) 0.080(2) 0.100(3) -0.0109(19) 0.0315(19) -0.0166(17)
C20 0.086(3) 0.121(3) 0.097(3) 0.008(2) 0.028(2) -0.015(2)
C21 0.125(4) 0.155(5) 0.100(3) 0.010(3) 0.045(3) -0.017(3)
C22 0.185(7) 0.306(10) 0.113(5) 0.065(6) 0.024(5) -0.006(7)
C23 0.070(2) 0.069(2) 0.077(2) -0.0075(16) 0.0201(16) -0.0136(16)
C24 0.070(2) 0.072(2) 0.077(2) -0.0033(16) 0.0159(16) -0.0153(16)
C25 0.094(3) 0.067(2) 0.125(3) -0.014(2) 0.029(2) -0.0089(19)
C26 0.127(4) 0.081(3) 0.144(4) -0.019(3) 0.030(3) -0.028(3)
C27 0.065(2) 0.095(3) 0.132(4) 0.016(3) -0.009(2) -0.016(2)
C28 0.101(4) 0.222(7) 0.137(5) 0.073(5) -0.020(3) -0.021(4)
C29 0.169(5) 0.125(4) 0.135(5) 0.020(4) -0.038(4) 0.006(4)
C30 0.334(13) 0.146(6) 0.166(7) -0.004(5) 0.032(7) 0.014(7)

loop_
_atom_type_symbol
_atom_type_description
_atom_type_scat_dispersion_real
_atom_type_scat_dispersion_imag
_atom_type_scat_source
C C 0.0033 0.0016 'International Tables Vol C Tables 4.2.6.8 and 6.1.1.4'
H H 0.0000 0.0000 'International Tables Vol C Tables 4.2.6.8 and 6.1.1.4'
B B 0.0013 0.0007 'International Tables Vol C Tables 4.2.6.8 and 6.1.1.4'
F F 0.0171 0.0103 'International Tables Vol C Tables 4.2.6.8 and 6.1.1.4'
P P 0.1023 0.0942 'International Tables Vol C Tables 4.2.6.8 and 6.1.1.4'

loop_
_geom_angle_atom_site_label_1
_geom_angle_atom_site_label_2
_geom_angle_atom_site_label_3
_geom_angle
C19 P1 C27 106.1(2)
C19 P1 C23 110.40(16)
C27 P1 C23 112.4(2)
C19 P1 C16 109.62(15)
C27 P1 C16 108.62(16)
C23 P1 C16 109.65(14)
F1 B1 C1 104.9(2)
F1 B1 C7 108.4(2)
C1 B1 C7 114.9(2)
F1 B1 C13 110.8(2)
C1 B1 C13 111.6(2)
C7 B1 C13 106.4(2)
C6 C1 C2 112.2(3)
C6 C1 B1 125.6(3)
C2 C1 B1 121.6(3)
F2 C2 C3 115.3(3)
F2 C2 C1 119.4(3)
C3 C2 C1 125.2(3)
F3 C3 C4 119.2(3)
F3 C3 C2 121.6(3)
C4 C3 C2 119.2(3)
F4 C4 C5 120.6(4)
F4 C4 C3 120.4(4)
C5 C4 C3 119.0(3)
F5 C5 C4 120.5(4)
F5 C5 C6 119.9(4)
C4 C5 C6 119.6(3)
F6 C6 C1 120.3(3)
F6 C6 C5 114.9(3)
C1 C6 C5 124.8(3)
C8 C7 C12 112.9(3)
C8 C7 B1 127.9(3)
C12 C7 B1 119.2(3)
F7 C8 C9 115.2(3)
F7 C8 C7 119.9(3)
C9 C8 C7 124.9(3)
F8 C9 C8 121.0(4)
F8 C9 C10 119.9(4)
C8 C9 C10 119.1(4)
F9 C10 C11 121.6(5)
F9 C10 C9 119.6(5)
C11 C10 C9 118.8(4)
F10 C11 C10 119.3(4)
F10 C11 C12 120.7(5)
C10 C11 C12 120.0(4)
F11 C12 C11 116.0(3)
F11 C12 C7 119.9(3)
C11 C12 C7 124.2(4)
C18 C13 C14 112.8(3)
C18 C13 B1 125.4(2)
C14 C13 B1 121.8(2)
F12 C14 C15 116.5(2)
F12 C14 C13 118.6(2)
C15 C14 C13 124.8(3)
F13 C15 C14 119.0(2)
F13 C15 C16 119.1(2)
C14 C15 C16 121.9(3)
C17 C16 C15 114.1(2)
C17 C16 P1 125.7(2)
C15 C16 P1 120.2(2)
F14 C17 C18 117.6(2)
F14 C17 C16 119.6(2)
C18 C17 C16 122.8(3)
F15 C18 C17 115.5(3)
F15 C18 C13 120.9(2)
C17 C18 C13 123.5(3)
C20 C19 P1 114.2(3)
C20 C19 H19A 108.7
P1 C19 H19A 108.7
C20 C19 H19B 108.7
P1 C19 H19B 108.7
H19A C19 H19B 107.6
C19 C20 C21 113.3(4)
C19 C20 H20A 108.9
C21 C20 H20A 108.9
C19 C20 H20B 108.9
C21 C20 H20B 108.9
H20A C20 H20B 107.7
C22 C21 C20 113.2(5)
C22 C21 H21A 108.9
C20 C21 H21A 108.9
C22 C21 H21B 108.9
C20 C21 H21B 108.9
H21A C21 H21B 107.7
C21 C22 H22A 109.5
C21 C22 H22B 109.5
H22A C22 H22B 109.5
C21 C22 H22C 109.5
H22A C22 H22C 109.5
H22B C22 H22C 109.5
C24 C23 P1 114.7(2)
C24 C23 H23A 108.6
P1 C23 H23A 108.6
C24 C23 H23B 108.6
P1 C23 H23B 108.6
H23A C23 H23B 107.6
C25 C24 C23 111.7(3)
C25 C24 H24A 109.3
C23 C24 H24A 109.3
C25 C24 H24B 109.3
C23 C24 H24B 109.3
H24A C24 H24B 107.9
C24 C25 C26 113.0(3)
C24 C25 H25A 109.0
C26 C25 H25A 109.0
C24 C25 H25B 109.0
C26 C25 H25B 109.0
H25A C25 H25B 107.8
C25 C26 H26A 109.5
C25 C26 H26B 109.5
H26A C26 H26B 109.5
C25 C26 H26C 109.5
H26A C26 H26C 109.5
H26B C26 H26C 109.5
C28 C27 P1 119.3(4)
C28 C27 H27A 107.5
P1 C27 H27A 107.5
C28 C27 H27B 107.5
P1 C27 H27B 107.5
H27A C27 H27B 107.0
C27 C28 C29 115.3(5)
C27 C28 H28A 108.4
C29 C28 H28A 108.4
C27 C28 H28B 108.4
C29 C28 H28B 108.4
H28A C28 H28B 107.5
C30 C29 C28 119.4(6)
C30 C29 H29A 107.5
C28 C29 H29A 107.5
C30 C29 H29B 107.5
C28 C29 H29B 107.5
H29A C29 H29B 107.0
C29 C30 H30A 109.5
C29 C30 H30B 109.5
H30A C30 H30B 109.5
C29 C30 H30C 109.5
H30A C30 H30C 109.5
H30B C30 H30C 109.5

loop_
_geom_bond_atom_site_label_1
_geom_bond_atom_site_label_2
_geom_bond_distance
P1 C19 1.787(4)
P1 C27 1.797(4)
P1 C23 1.800(3)
P1 C16 1.807(3)
B1 F1 1.413(4)
B1 C1 1.650(5)
B1 C7 1.652(5)
B1 C13 1.658(4)
F2 C2 1.354(4)
F3 C3 1.344(4)
F4 C4 1.346(4)
F5 C5 1.346(4)
F6 C6 1.357(4)
F7 C8 1.357(4)
F8 C9 1.343(4)
F9 C10 1.338(5)
F10 C11 1.346(5)
F11 C12 1.349(4)
F12 C14 1.350(3)
F13 C15 1.349(3)
F14 C17 1.349(3)
F15 C18 1.346(3)
C1 C6 1.371(4)
C1 C2 1.390(4)
C2 C3 1.368(5)
C3 C4 1.365(5)
C4 C5 1.357(5)
C5 C6 1.381(5)
C7 C8 1.379(4)
C7 C12 1.392(4)
C8 C9 1.370(5)
C9 C10 1.376(6)
C10 C11 1.364(6)
C11 C12 1.365(5)
C13 C18 1.381(4)
C13 C14 1.383(4)
C14 C15 1.362(4)
C15 C16 1.389(4)
C16 C17 1.388(4)
C17 C18 1.373(4)
C19 C20 1.493(5)
C19 H19A 0.9700
C19 H19B 0.9700
C20 C21 1.516(6)
C20 H20A 0.9700
C20 H20B 0.9700
C21 C22 1.468(8)
C21 H21A 0.9700
C21 H21B 0.9700
C22 H22A 0.9600
C22 H22B 0.9600
C22 H22C 0.9600
C23 C24 1.520(4)
C23 H23A 0.9700
C23 H23B 0.9700
C24 C25 1.507(5)
C24 H24A 0.9700
C24 H24B 0.9700
C25 C26 1.520(5)
C25 H25A 0.9700
C25 H25B 0.9700
C26 H26A 0.9600
C26 H26B 0.9600
C26 H26C 0.9600
C27 C28 1.403(7)
C27 H27A 0.9700
C27 H27B 0.9700
C28 C29 1.545(7)
C28 H28A 0.9700
C28 H28B 0.9700
C29 C30 1.410(8)
C29 H29A 0.9700
C29 H29B 0.9700
C30 H30A 0.9600
C30 H30B 0.9600
C30 H30C 0.9600

loop_
_geom_torsion_atom_site_label_1
_geom_torsion_atom_site_label_2
_geom_torsion_atom_site_label_3
_geom_torsion_atom_site_label_4
_geom_torsion
F1 B1 C1 C6 94.8(3)
C7 B1 C1 C6 -146.4(3)
C13 B1 C1 C6 -25.1(4)
F1 B1 C1 C2 -75.6(3)
C7 B1 C1 C2 43.2(4)
C13 B1 C1 C2 164.5(3)
C6 C1 C2 F2 -177.5(3)
B1 C1 C2 F2 -5.9(4)
C6 C1 C2 C3 1.7(5)
B1 C1 C2 C3 173.2(3)
F2 C2 C3 F3 -3.5(5)
C1 C2 C3 F3 177.3(3)
F2 C2 C3 C4 177.3(3)
C1 C2 C3 C4 -1.9(5)
F3 C3 C4 F4 1.7(5)
C2 C3 C4 F4 -179.0(3)
F3 C3 C4 C5 -178.7(3)
C2 C3 C4 C5 0.5(5)
F4 C4 C5 F5 -0.3(5)
C3 C4 C5 F5 -179.8(3)
F4 C4 C5 C6 -179.6(3)
C3 C4 C5 C6 0.8(5)
C2 C1 C6 F6 179.3(3)
B1 C1 C6 F6 8.1(5)
C2 C1 C6 C5 -0.2(5)
B1 C1 C6 C5 -171.3(3)
F5 C5 C6 F6 0.2(5)
C4 C5 C6 F6 179.5(3)
F5 C5 C6 C1 179.6(3)
C4 C5 C6 C1 -1.0(6)
F1 B1 C7 C8 142.6(3)
C1 B1 C7 C8 25.7(4)
C13 B1 C7 C8 -98.2(3)
F1 B1 C7 C12 -36.7(4)
C1 B1 C7 C12 -153.6(3)
C13 B1 C7 C12 82.4(3)
C12 C7 C8 F7 -179.6(2)
B1 C7 C8 F7 1.1(4)
C12 C7 C8 C9 0.9(4)
B1 C7 C8 C9 -178.5(3)
F7 C8 C9 F8 1.3(4)
C7 C8 C9 F8 -179.1(3)
F7 C8 C9 C10 -177.2(3)
C7 C8 C9 C10 2.4(5)
F8 C9 C10 F9 -1.4(5)
C8 C9 C10 F9 177.2(3)
F8 C9 C10 C11 178.4(3)
C8 C9 C10 C11 -3.0(5)
F9 C10 C11 F10 -0.4(6)
C9 C10 C11 F10 179.8(3)
F9 C10 C11 C12 -179.8(3)
C9 C10 C11 C12 0.4(6)
F10 C11 C12 F11 4.2(5)
C10 C11 C12 F11 -176.4(3)
F10 C11 C12 C7 -176.2(3)
C10 C11 C12 C7 3.2(6)
C8 C7 C12 F11 175.9(3)
B1 C7 C12 F11 -4.6(4)
C8 C7 C12 C11 -3.7(5)
B1 C7 C12 C11 175.8(3)
F1 B1 C13 C18 -1.7(4)
C1 B1 C13 C18 114.7(3)
C7 B1 C13 C18 -119.3(3)
F1 B1 C13 C14 178.8(3)
C1 B1 C13 C14 -64.8(4)
C7 B1 C13 C14 61.2(4)
C18 C13 C14 F12 -177.2(3)
B1 C13 C14 F12 2.3(4)
C18 C13 C14 C15 0.4(4)
B1 C13 C14 C15 180.0(3)
F12 C14 C15 F13 -1.4(4)
C13 C14 C15 F13 -179.1(3)
F12 C14 C15 C16 177.4(3)
C13 C14 C15 C16 -0.2(5)
F13 C15 C16 C17 178.2(3)
C14 C15 C16 C17 -0.7(4)
F13 C15 C16 P1 -0.4(4)
C14 C15 C16 P1 -179.3(2)
C19 P1 C16 C17 129.8(3)
C27 P1 C16 C17 -114.7(3)
C23 P1 C16 C17 8.5(3)
C19 P1 C16 C15 -51.8(3)
C27 P1 C16 C15 63.8(3)
C23 P1 C16 C15 -173.1(2)
C15 C16 C17 F14 -176.9(3)
P1 C16 C17 F14 1.6(4)
C15 C16 C17 C18 1.4(4)
P1 C16 C17 C18 180.0(2)
F14 C17 C18 F15 -1.2(4)
C16 C17 C18 F15 -179.6(3)
F14 C17 C18 C13 177.0(3)
C16 C17 C18 C13 -1.4(5)
C14 C13 C18 F15 178.5(3)
B1 C13 C18 F15 -1.0(5)
C14 C13 C18 C17 0.4(4)
B1 C13 C18 C17 -179.2(3)
C27 P1 C19 C20 -177.1(3)
C23 P1 C19 C20 60.9(3)
C16 P1 C19 C20 -60.0(3)
P1 C19 C20 C21 177.8(3)
C19 C20 C21 C22 178.5(5)
C19 P1 C23 C24 53.6(3)
C27 P1 C23 C24 -64.6(3)
C16 P1 C23 C24 174.5(2)
P1 C23 C24 C25 -177.2(3)
C23 C24 C25 C26 -179.7(4)
C19 P1 C27 C28 163.8(5)
C23 P1 C27 C28 -75.5(5)
C16 P1 C27 C28 46.0(5)
P1 C27 C28 C29 -173.4(4)
C27 C28 C29 C30 77.8(9)
